data_2200528
loop_
_publ_author_name
'Kennedy, Alan R. '
'Khalaf, Abedawn I.'
'Suckling, Colin J.'
'Waigh, Roger D. '

_publ_section_title
;
 Ethyl 2-aminooxazole-5-carboxylate
;
_journal_issue 9
_journal_name_full 'Acta Crystallographica Section E'
_journal_page_first o832
_journal_page_last o833
_journal_paper_doi 10.1107/S1600536801013058
_journal_volume 57
_journal_year 2001
_chemical_formula_iupac 'C6 H8 N2 O3'
_chemical_formula_moiety 'C6 H8 N2 O3'
_chemical_formula_sum 'C6 H8 N2 O3'
_chemical_formula_weight 156.14
_chemical_name_common 'Ethyl 2-aminooxazole-5-carboxylate'
_space_group_IT_number 2
_symmetry_cell_setting triclinic
_symmetry_space_group_name_Hall '-P 1'
_symmetry_space_group_name_H-M 'P -1'
_cell_angle_alpha 113.592(7)
_cell_angle_beta 93.831(4)
_cell_angle_gamma 95.557(4)
_cell_formula_units_Z 2
_cell_length_a 6.1295(6)
_cell_length_b 7.8227(6)
_cell_length_c 8.3961(8)
_cell_measurement_reflns_used 1086
_cell_measurement_temperature 150(2)
_cell_measurement_theta_max 26.0
_cell_measurement_theta_min 1.0
_cell_volume 364.74(6)
_computing_cell_refinement 'DENZO and COLLECT'
_computing_data_collection 'DENZO (Otwinowski & Minor, 1997) and COLLECT (Hooft, 1988)'
_computing_data_reduction 'DENZO and COLLECT'
_computing_molecular_graphics 'ORTEPII (Johnson, 1976)'
_computing_publication_material SHELXL97
_computing_structure_refinement 'SHELXL97 (Sheldrick, 1997)'
_computing_structure_solution 'SHELXS97 (Sheldrick, 1997)'
_diffrn_ambient_temperature 150(2)
_diffrn_measured_fraction_theta_full .977
_diffrn_measured_fraction_theta_max .977
_diffrn_measurement_device_type 'Nonius KappaCCD'
_diffrn_measurement_method '\f and \w scans to fill Ewald sphere'
_diffrn_radiation_monochromator graphite
_diffrn_radiation_source 'fine-focus sealed tube'
_diffrn_radiation_type MoK\a
_diffrn_radiation_wavelength .71073
_diffrn_reflns_av_R_equivalents .064
_diffrn_reflns_av_sigmaI/netI .0702
_diffrn_reflns_limit_h_max 7
_diffrn_reflns_limit_h_min -7
_diffrn_reflns_limit_k_max 9
_diffrn_reflns_limit_k_min -9
_diffrn_reflns_limit_l_max 9
_diffrn_reflns_limit_l_min -10
_diffrn_reflns_number 3501
_diffrn_reflns_theta_full 25.31
_diffrn_reflns_theta_max 25.31
_diffrn_reflns_theta_min 2.67
_diffrn_standards_decay_% none
_diffrn_standards_number 0
_exptl_absorpt_coefficient_mu .116
_exptl_absorpt_correction_type none
_exptl_crystal_colour colourless
_exptl_crystal_density_diffrn 1.422
_exptl_crystal_density_method 'not measured'
_exptl_crystal_description 'cut needle'
_exptl_crystal_F_000 164
_exptl_crystal_size_max .20
_exptl_crystal_size_mid .15
_exptl_crystal_size_min .08
_refine_diff_density_max .213
_refine_diff_density_min -.204
_refine_ls_extinction_method none
_refine_ls_goodness_of_fit_ref 1.061
_refine_ls_hydrogen_treatment mixed
_refine_ls_matrix_type full
_refine_ls_number_parameters 109
_refine_ls_number_reflns 1300
_refine_ls_number_restraints 0
_refine_ls_restrained_S_all 1.061
_refine_ls_R_factor_all .0847
_refine_ls_R_factor_gt .0500
_refine_ls_shift/su_max .001
_refine_ls_shift/su_mean .001
_refine_ls_structure_factor_coef Fsqd
_refine_ls_weighting_details 'w = 1/[\s^2^(Fo^2^)+(0.0599P)^2^+0.0404P] where P = (Fo^2^+2Fc^2^)/3'
_refine_ls_weighting_scheme calc
_refine_ls_wR_factor_ref .1264
_reflns_number_gt 905
_reflns_number_total 1300
_reflns_threshold_expression I>2\s(I)
_cod_data_source_file om6045.cif
_cod_data_source_block I
_cod_depositor_comments
;
The following automatic conversions were performed:

'_refine_ls_weighting_scheme' value 'calc w =
1/[\s^2^(Fo^2^)+(0.0599P)^2^+0.0404P] where P = (Fo^2^+2Fc^2^)/3' was
changed to 'calc'. New tag '_refine_ls_weighting_details' was
created. The value of the new tag was set to 'w =
1/[\s^2^(Fo^2^)+(0.0599P)^2^+0.0404P] where P = (Fo^2^+2Fc^2^)/3'.

Automatic conversion script
Id: cif_fix_values 3143 2015-03-26 13:38:13Z robertas 
;
_cod_database_code 2200528
_cod_database_fobs_code 2200528

loop_
_symmetry_equiv_pos_as_xyz
'x, y, z'
'-x, -y, -z'

loop_
_atom_site_label
_atom_site_fract_x
_atom_site_fract_y
_atom_site_fract_z
_atom_site_U_iso_or_equiv
_atom_site_adp_type
_atom_site_calc_flag
_atom_site_refinement_flags
_atom_site_occupancy
_atom_site_disorder_assembly
_atom_site_disorder_group
_atom_site_type_symbol
O1 .1957(2) .0855(2) .6651(2) .0328(5) Uani d . 1 . . O
O2 .4822(3) .2378(2) .4979(2) .0421(5) Uani d . 1 . . O
O3 .7277(2) .3524(2) .7411(2) .0375(5) Uani d . 1 . . O
N1 .2431(3) .0900(3) .9343(3) .0367(6) Uani d . 1 . . N
N2 -.0923(3) -.0567(3) .7513(3) .0379(6) Uani d . 1 . . N
H1 -.177(4) -.081(3) .650(4) .044(7) Uiso d . 1 . . H
H2 -.154(4) -.078(4) .833(4) .053(9) Uiso d . 1 . . H
C1 .1110(4) .0373(3) .7880(3) .0318(6) Uani d . 1 . . C
C2 .4295(4) .1815(3) .9050(3) .0350(6) Uani d . 1 . . C
H3 .5576 .2374 .9870 .042 Uiso calc R 1 . . H
C3 .4056(4) .1810(3) .7453(3) .0321(6) Uani d . 1 . . C
C4 .5378(4) .2567(3) .6467(3) .0330(6) Uani d . 1 . . C
C5 .8751(4) .4369(3) .6566(3) .0372(6) Uani d . 1 . . C
H4 .7990 .5214 .6171 .045 Uiso calc R 1 . . H
H5 .9237 .3380 .5535 .045 Uiso calc R 1 . . H
C6 1.0705(4) .5467(3) .7889(3) .0383(7) Uani d . 1 . . C
H6 1.0213 .6483 .8874 .057 Uiso calc R 1 . . H
H7 1.1774 .6005 .7341 .057 Uiso calc R 1 . . H
H8 1.1400 .4627 .8313 .057 Uiso calc R 1 . . H

loop_
_atom_site_aniso_label
_atom_site_aniso_U_11
_atom_site_aniso_U_22
_atom_site_aniso_U_33
_atom_site_aniso_U_12
_atom_site_aniso_U_13
_atom_site_aniso_U_23
O1 .0256(9) .0362(10) .0330(10) -.0055(7) -.0047(7) .0138(8)
O2 .0380(10) .0526(12) .0329(11) -.0065(8) -.0061(8) .0188(9)
O3 .0302(9) .0463(11) .0328(10) -.0108(8) -.0054(8) .0180(9)
N1 .0269(11) .0463(13) .0331(12) -.0052(10) -.0066(9) .0162(11)
N2 .0296(13) .0458(14) .0365(14) -.0070(10) -.0060(11) .0193(12)
C1 .0280(13) .0317(14) .0365(14) .0001(11) .0001(11) .0165(12)
C2 .0242(13) .0412(15) .0349(15) -.0055(11) -.0074(11) .0146(13)
C3 .0251(13) .0326(14) .0337(14) -.0025(11) -.0042(10) .0113(12)
C4 .0264(13) .0305(14) .0364(15) -.0021(11) -.0063(11) .0108(12)
C5 .0313(14) .0420(15) .0353(14) -.0078(12) -.0016(11) .0164(12)
C6 .0344(14) .0387(15) .0402(15) -.0001(12) .0002(12) .0164(13)

loop_
_atom_type_symbol
_atom_type_description
_atom_type_scat_dispersion_real
_atom_type_scat_dispersion_imag
_atom_type_scat_source
O O .0106 .0060 'International Tables Vol C Tables 4.2.6.8 and 6.1.1.4'
N N .0061 .0033 'International Tables Vol C Tables 4.2.6.8 and 6.1.1.4'
C C .0033 .0016 'International Tables Vol C Tables 4.2.6.8 and 6.1.1.4'
H H .0000 .0000 'International Tables Vol C Tables 4.2.6.8 and 6.1.1.4'

loop_
_geom_angle_atom_site_label_1
_geom_angle_atom_site_label_2
_geom_angle_atom_site_label_3
_geom_angle
C1 O1 C3 103.55(16)
C4 O3 C5 116.24(17)
C1 N1 C2 103.52(18)
C1 N2 H1 121.7(16)
C1 N2 H2 119.1(18)
H1 N2 H2 118(2)
N1 C1 N2 126.9(2)
N1 C1 O1 114.76(19)
N2 C1 O1 118.4(2)
C3 C2 N1 110.8(2)
C3 C2 H3 124.6
N1 C2 H3 124.6
C2 C3 O1 107.37(19)
C2 C3 C4 135.6(2)
O1 C3 C4 117.01(19)
O2 C4 O3 124.5(2)
O2 C4 C3 124.6(2)
O3 C4 C3 110.9(2)
O3 C5 C6 107.33(19)
O3 C5 H4 110.2
C6 C5 H4 110.2
O3 C5 H5 110.2
C6 C5 H5 110.2
H4 C5 H5 108.5
C5 C6 H6 109.5
C5 C6 H7 109.5
H6 C6 H7 109.5
C5 C6 H8 109.5
H6 C6 H8 109.5
H7 C6 H8 109.5

loop_
_geom_bond_atom_site_label_1
_geom_bond_atom_site_label_2
_geom_bond_site_symmetry_2
_geom_bond_distance
_geom_bond_publ_flag
O1 C1 . 1.350(3) ?
O1 C3 . 1.401(3) ?
O2 C4 . 1.218(3) ?
O3 C4 . 1.333(3) ?
O3 C5 . 1.449(3) ?
N1 C1 . 1.316(3) ?
N1 C2 . 1.378(3) ?
N2 C1 . 1.334(3) ?
N2 H1 . .90(3) ?
N2 H2 . .87(3) ?
C2 C3 . 1.337(3) ?
C2 H3 . .9500 ?
C3 C4 . 1.443(3) ?
C5 C6 . 1.505(3) ?
C5 H4 . .9900 ?
C5 H5 . .9900 ?
C6 H6 . .9800 ?
C6 H7 . .9800 ?
C6 H8 . .9800 ?

loop_
_geom_torsion_atom_site_label_1
_geom_torsion_atom_site_label_2
_geom_torsion_atom_site_label_3
_geom_torsion_atom_site_label_4
_geom_torsion
C2 N1 C1 N2 -179.7(2)
C2 N1 C1 O1 .4(3)
C3 O1 C1 N1 -.5(3)
C3 O1 C1 N2 179.6(2)
C1 N1 C2 C3 -.2(3)
N1 C2 C3 O1 -.1(3)
N1 C2 C3 C4 178.0(3)
C1 O1 C3 C2 .3(2)
C1 O1 C3 C4 -178.2(2)
C5 O3 C4 O2 -.5(3)
C5 O3 C4 C3 -179.6(2)
C2 C3 C4 O2 179.6(3)
O1 C3 C4 O2 -2.5(4)
C2 C3 C4 O3 -1.3(4)
O1 C3 C4 O3 176.64(18)
C4 O3 C5 C6 176.58(19)

loop_
_cod_related_entry_id
_cod_related_entry_database
_cod_related_entry_code
1 ChemSpider 4425339
